data_4069234
loop_
_publ_author_name
'Luo, Shuang'
'Shen, Bo'
'Li, Bin'
'Song, Haibin'
'Xu, Shansheng'
'Wang, Baiquan'

_publ_section_title
;
 Synthesis, Structures, and Polymerization Catalytic Properties of Doubly
 Bridged Bis(cyclopentadienyl) Dinuclear (\m-Oxo)titanium Complexes
;
_journal_issue 10
_journal_name_full Organometallics
_journal_page_first 3109
_journal_paper_doi 10.1021/om900089w
_journal_volume 28
_journal_year 2009
_chemical_formula_sum 'C20 H23 Br3 O Si Ti2'
_chemical_formula_weight 643.00
_chemical_name_systematic
; 
 ? 
;
_space_group_IT_number 61
_symmetry_cell_setting orthorhombic
_symmetry_space_group_name_Hall '-P 2ac 2ab'
_symmetry_space_group_name_H-M 'P b c a'
_atom_sites_solution_hydrogens geom
_atom_sites_solution_primary direct
_atom_sites_solution_secondary difmap
_audit_creation_method SHELXL-97
_cell_angle_alpha 90.00
_cell_angle_beta 90.00
_cell_angle_gamma 90.00
_cell_formula_units_Z 8
_cell_length_a 15.424(3)
_cell_length_b 14.160(3)
_cell_length_c 20.899(4)
_cell_measurement_reflns_used 9812
_cell_measurement_temperature 113(2)
_cell_measurement_theta_max 27.868
_cell_measurement_theta_min 1.949
_cell_volume 4564.4(16)
_computing_cell_refinement crystalclear
_computing_data_collection crystalclear
_computing_data_reduction crystalclear
_computing_molecular_graphics 'Bruker SHELXTL'
_computing_publication_material 'Bruker SHELXTL'
_computing_structure_refinement 'SHELXL-97 (Sheldrick, 1997)'
_computing_structure_solution 'SHELXS-97 (Sheldrick, 1990)'
_diffrn_ambient_temperature 113(2)
_diffrn_measured_fraction_theta_full 0.999
_diffrn_measured_fraction_theta_max 0.999
_diffrn_measurement_device_type 'rigaku saturn'
_diffrn_measurement_method '\w scans'
_diffrn_radiation_monochromator confocal
_diffrn_radiation_source 'rotating anode'
_diffrn_radiation_type MoK\a
_diffrn_radiation_wavelength 0.71073
_diffrn_reflns_av_R_equivalents 0.0966
_diffrn_reflns_av_sigmaI/netI 0.0617
_diffrn_reflns_limit_h_max 16
_diffrn_reflns_limit_h_min -20
_diffrn_reflns_limit_k_max 16
_diffrn_reflns_limit_k_min -18
_diffrn_reflns_limit_l_max 27
_diffrn_reflns_limit_l_min -27
_diffrn_reflns_number 31804
_diffrn_reflns_theta_full 27.85
_diffrn_reflns_theta_max 27.85
_diffrn_reflns_theta_min 1.95
_diffrn_standards_decay_% 0
_diffrn_standards_interval_count 0
_diffrn_standards_interval_time 0
_diffrn_standards_number 0
_exptl_absorpt_coefficient_mu 6.013
_exptl_absorpt_correction_T_max 0.7950
_exptl_absorpt_correction_T_min 0.5323
_exptl_absorpt_correction_type multi-scan
_exptl_absorpt_process_details crystalclear
_exptl_crystal_density_diffrn 1.871
_exptl_crystal_density_method 'not measured'
_exptl_crystal_F_000 2512
_exptl_crystal_size_max 0.12
_exptl_crystal_size_mid 0.10
_exptl_crystal_size_min 0.04
_refine_diff_density_max 0.863
_refine_diff_density_min -0.816
_refine_diff_density_rms 0.144
_refine_ls_extinction_method none
_refine_ls_goodness_of_fit_ref 1.143
_refine_ls_hydrogen_treatment constr
_refine_ls_matrix_type full
_refine_ls_number_parameters 244
_refine_ls_number_reflns 5433
_refine_ls_number_restraints 0
_refine_ls_restrained_S_all 1.143
_refine_ls_R_factor_all 0.0789
_refine_ls_R_factor_gt 0.0607
_refine_ls_shift/su_max 0.001
_refine_ls_shift/su_mean 0.000
_refine_ls_structure_factor_coef Fsqd
_refine_ls_weighting_details 'calc w=1/[\s^2^(Fo^2^)+(0.0527P)^2^+6.8666P] where P=(Fo^2^+2Fc^2^)/3'
_refine_ls_weighting_scheme calc
_refine_ls_wR_factor_gt 0.1278
_refine_ls_wR_factor_ref 0.1358
_reflns_number_gt 4448
_reflns_number_total 5433
_reflns_threshold_expression >2sigma(I)
_cod_data_source_file om900089w_si_001.cif
_cod_data_source_block r80408a1
_cod_depositor_comments
;
The following automatic conversions were performed:

'_symmetry_cell_setting' value 'Orthorhombic' changed to
'orthorhombic' according to
/home/saulius/struct/CIF-dictionaries/cif_core.dic dictionary named
'cif_core.dic' version 2.4.2 from
2011-04-26.

'_exptl_absorpt_correction_type' value 'MULTI-SCAN'
changed to 'multi-scan' according to
/home/saulius/struct/CIF-dictionaries/cif_core.dic dictionary named
'cif_core.dic' version 2.4.2 from
2011-04-26.

'_refine_ls_hydrogen_treatment' value 'CONSTR' changed
to 'constr' according to
/home/saulius/struct/CIF-dictionaries/cif_core.dic dictionary named
'cif_core.dic' version 2.4.2 from 2011-04-26.

Automatic conversion script
Id: cif_fix_values 1715 2011-07-08 13:25:40Z adriana 
;
_cod_original_cell_volume 4564.6(16)
_cod_original_sg_symbol_H-M Pbca
_cod_database_code 4069234

loop_
_symmetry_equiv_pos_as_xyz
'x, y, z'
'-x+1/2, -y, z+1/2'
'-x, y+1/2, -z+1/2'
'x+1/2, -y+1/2, -z'
'-x, -y, -z'
'x-1/2, y, -z-1/2'
'x, -y-1/2, z-1/2'
'-x-1/2, y-1/2, z'

loop_
_atom_site_label
_atom_site_type_symbol
_atom_site_fract_x
_atom_site_fract_y
_atom_site_fract_z
_atom_site_U_iso_or_equiv
_atom_site_adp_type
_atom_site_occupancy
_atom_site_symmetry_multiplicity
_atom_site_calc_flag
_atom_site_refinement_flags
Ti1 Ti 1.00359(6) 0.85614(6) 0.13931(5) 0.0209(2) Uani 1 1 d .
Ti2 Ti 0.82680(6) 0.68672(7) 0.14278(5) 0.0230(2) Uani 1 1 d .
Br1 Br 1.05856(4) 0.86200(4) 0.24888(3) 0.02873(16) Uani 1 1 d .
Br2 Br 0.94391(4) 1.01442(4) 0.12613(3) 0.03296(17) Uani 1 1 d .
Br3 Br 0.71215(4) 0.79408(4) 0.09802(3) 0.03391(17) Uani 1 1 d .
Si1 Si 0.93476(11) 0.76161(11) -0.01240(8) 0.0290(4) Uani 1 1 d .
O1 O 0.9144(2) 0.7847(3) 0.14916(18) 0.0257(8) Uani 1 1 d .
C1 C 1.0297(3) 0.7941(4) 0.0373(2) 0.0217(11) Uani 1 1 d .
C2 C 1.0778(4) 0.8801(4) 0.0406(3) 0.0287(12) Uani 1 1 d .
H2A H 1.0699 0.9345 0.0122 0.034 Uiso 1 1 calc R
C3 C 1.1423(4) 0.8717(4) 0.0873(3) 0.0326(14) Uani 1 1 d .
H3A H 1.1868 0.9188 0.0973 0.039 Uiso 1 1 calc R
C4 C 1.1357(4) 0.7808(4) 0.1142(3) 0.0286(12) Uani 1 1 d .
H4A H 1.1761 0.7533 0.1452 0.034 Uiso 1 1 calc R
C5 C 1.0674(3) 0.7319(4) 0.0831(3) 0.0230(11) Uani 1 1 d .
C6 C 1.0420(3) 0.6251(3) 0.0974(2) 0.0143(9) Uani 1 1 d .
C7 C 1.0906(4) 0.5659(4) 0.0459(3) 0.0352(14) Uani 1 1 d .
H7A H 1.0777 0.5001 0.0519 0.053 Uiso 1 1 calc R
H7B H 1.1519 0.5758 0.0501 0.053 Uiso 1 1 calc R
H7C H 1.0721 0.5852 0.0041 0.053 Uiso 1 1 calc R
C8 C 1.0656(4) 0.5949(4) 0.1632(3) 0.0348(14) Uani 1 1 d .
H8A H 1.0489 0.5302 0.1694 0.052 Uiso 1 1 calc R
H8B H 1.0360 0.6340 0.1937 0.052 Uiso 1 1 calc R
H8C H 1.1271 0.6010 0.1690 0.052 Uiso 1 1 calc R
C9 C 0.9424(3) 0.6132(4) 0.0832(3) 0.0228(11) Uani 1 1 d .
C10 C 0.8902(4) 0.5429(4) 0.1103(3) 0.0299(13) Uani 1 1 d .
H10A H 0.9101 0.4925 0.1388 0.036 Uiso 1 1 calc R
C11 C 0.8068(4) 0.5495(4) 0.0822(3) 0.0354(14) Uani 1 1 d .
H11A H 0.7597 0.5039 0.0878 0.042 Uiso 1 1 calc R
C12 C 0.8077(4) 0.6224(4) 0.0382(3) 0.0330(14) Uani 1 1 d .
H12A H 0.7600 0.6381 0.0092 0.040 Uiso 1 1 calc R
C13 C 0.8912(3) 0.6664(4) 0.0379(2) 0.0250(11) Uani 1 1 d .
C14 C 0.8606(4) 0.8600(4) -0.0269(3) 0.0379(14) Uani 1 1 d .
H14A H 0.8430 0.8867 0.0132 0.057 Uiso 1 1 calc R
H14B H 0.8106 0.8376 -0.0496 0.057 Uiso 1 1 calc R
H14C H 0.8894 0.9073 -0.0520 0.057 Uiso 1 1 calc R
C15 C 0.9675(4) 0.7118(4) -0.0909(3) 0.0392(15) Uani 1 1 d .
H15A H 0.9167 0.6960 -0.1152 0.059 Uiso 1 1 calc R
H15B H 1.0017 0.6560 -0.0842 0.059 Uiso 1 1 calc R
H15C H 1.0011 0.7576 -0.1139 0.059 Uiso 1 1 calc R
C16 C 0.7684(4) 0.7415(4) 0.2413(3) 0.0297(13) Uani 1 1 d .
H16A H 0.7479 0.8055 0.2505 0.036 Uiso 1 1 calc R
C17 C 0.8510(4) 0.7044(4) 0.2559(3) 0.0332(13) Uani 1 1 d .
H17A H 0.8989 0.7394 0.2756 0.040 Uiso 1 1 calc R
C18 C 0.8508(4) 0.6076(4) 0.2424(3) 0.0321(13) Uani 1 1 d .
H18A H 0.8980 0.5633 0.2516 0.039 Uiso 1 1 calc R
C19 C 0.7669(4) 0.5831(4) 0.2208(3) 0.0369(15) Uani 1 1 d .
H19A H 0.7461 0.5188 0.2128 0.044 Uiso 1 1 calc R
C20 C 0.7168(4) 0.6638(4) 0.2196(3) 0.0332(14) Uani 1 1 d .
H20A H 0.6543 0.6660 0.2112 0.040 Uiso 1 1 calc R

loop_
_atom_site_aniso_label
_atom_site_aniso_U_11
_atom_site_aniso_U_22
_atom_site_aniso_U_33
_atom_site_aniso_U_23
_atom_site_aniso_U_13
_atom_site_aniso_U_12
Ti1 0.0199(5) 0.0170(5) 0.0258(5) -0.0012(4) 0.0004(4) -0.0005(4)
Ti2 0.0204(5) 0.0194(5) 0.0291(5) -0.0021(4) 0.0029(4) -0.0015(4)
Br1 0.0310(3) 0.0269(3) 0.0283(3) -0.0040(2) -0.0041(2) 0.0019(2)
Br2 0.0352(3) 0.0226(3) 0.0411(4) 0.0038(2) 0.0050(3) 0.0069(2)
Br3 0.0273(3) 0.0336(3) 0.0408(4) 0.0033(3) 0.0015(2) 0.0065(2)
Si1 0.0280(9) 0.0268(8) 0.0321(9) 0.0002(7) 0.0011(7) -0.0006(6)
O1 0.027(2) 0.0216(19) 0.029(2) -0.0046(16) 0.0060(16) -0.0010(15)
C1 0.019(3) 0.023(3) 0.023(3) -0.002(2) 0.001(2) -0.001(2)
C2 0.033(3) 0.024(3) 0.029(3) 0.002(2) 0.010(2) -0.003(2)
C3 0.024(3) 0.029(3) 0.044(4) -0.012(3) 0.009(3) -0.007(2)
C4 0.020(3) 0.036(3) 0.030(3) -0.010(2) 0.002(2) 0.004(2)
C5 0.023(3) 0.020(3) 0.027(3) -0.004(2) 0.001(2) 0.000(2)
C6 0.011(2) 0.012(2) 0.020(2) -0.0096(19) 0.0030(18) -0.0053(17)
C7 0.033(3) 0.035(3) 0.038(3) -0.005(3) 0.005(3) -0.009(3)
C8 0.028(3) 0.027(3) 0.050(4) -0.005(3) -0.004(3) 0.001(2)
C9 0.025(3) 0.016(3) 0.028(3) -0.003(2) 0.004(2) 0.000(2)
C10 0.033(3) 0.020(3) 0.037(3) -0.003(2) 0.008(2) 0.002(2)
C11 0.036(3) 0.026(3) 0.044(4) -0.010(3) 0.009(3) -0.012(2)
C12 0.026(3) 0.037(3) 0.037(3) -0.014(3) -0.005(2) 0.004(2)
C13 0.025(3) 0.028(3) 0.022(3) -0.007(2) -0.004(2) 0.002(2)
C14 0.034(3) 0.039(3) 0.040(4) 0.005(3) 0.005(3) -0.009(3)
C15 0.041(4) 0.035(4) 0.041(4) 0.002(3) 0.007(3) 0.001(3)
C16 0.033(3) 0.028(3) 0.029(3) 0.001(2) 0.011(2) 0.001(2)
C17 0.036(3) 0.040(3) 0.023(3) 0.002(3) 0.003(2) -0.004(3)
C18 0.037(3) 0.026(3) 0.033(3) 0.009(2) 0.007(3) 0.008(2)
C19 0.040(4) 0.026(3) 0.045(4) 0.000(3) 0.019(3) -0.006(3)
C20 0.027(3) 0.036(3) 0.037(3) 0.003(3) 0.012(3) -0.002(2)

loop_
_atom_type_symbol
_atom_type_description
_atom_type_scat_dispersion_real
_atom_type_scat_dispersion_imag
_atom_type_scat_source
C C 0.0033 0.0016 'International Tables Vol C Tables 4.2.6.8 and 6.1.1.4'
H H 0.0000 0.0000 'International Tables Vol C Tables 4.2.6.8 and 6.1.1.4'
O O 0.0106 0.0060 'International Tables Vol C Tables 4.2.6.8 and 6.1.1.4'
Si Si 0.0817 0.0704 'International Tables Vol C Tables 4.2.6.8 and 6.1.1.4'
Ti Ti 0.2776 0.4457 'International Tables Vol C Tables 4.2.6.8 and 6.1.1.4'
Br Br -0.2901 2.4595 'International Tables Vol C Tables 4.2.6.8 and 6.1.1.4'

loop_
_geom_angle_atom_site_label_1
_geom_angle_atom_site_label_2
_geom_angle_atom_site_label_3
_geom_angle
O1 Ti1 C5 87.37(18)
O1 Ti1 C1 91.49(18)
C5 Ti1 C1 35.49(18)
O1 Ti1 C4 116.84(19)
C5 Ti1 C4 35.17(18)
C1 Ti1 C4 58.59(18)
O1 Ti1 C2 124.85(19)
C5 Ti1 C2 57.92(19)
C1 Ti1 C2 35.16(18)
C4 Ti1 C2 57.1(2)
O1 Ti1 C3 144.87(18)
C5 Ti1 C3 57.81(19)
C1 Ti1 C3 58.04(19)
C4 Ti1 C3 34.3(2)
C2 Ti1 C3 33.9(2)
O1 Ti1 Br2 104.61(13)
C5 Ti1 Br2 142.69(14)
C1 Ti1 Br2 107.88(13)
C4 Ti1 Br2 135.77(15)
C2 Ti1 Br2 87.29(14)
C3 Ti1 Br2 101.56(15)
O1 Ti1 Br1 100.68(14)
C5 Ti1 Br1 110.55(14)
C1 Ti1 Br1 143.77(13)
C4 Ti1 Br1 85.66(14)
C2 Ti1 Br1 129.78(15)
C3 Ti1 Br1 96.40(15)
Br2 Ti1 Br1 101.87(4)
O1 Ti2 C11 136.25(19)
O1 Ti2 C10 110.37(19)
C11 Ti2 C10 35.1(2)
O1 Ti2 C20 123.52(19)
C11 Ti2 C20 99.2(2)
C10 Ti2 C20 112.1(2)
O1 Ti2 C16 88.35(18)
C11 Ti2 C16 133.6(2)
C10 Ti2 C16 133.5(2)
C20 Ti2 C16 35.2(2)
O1 Ti2 C19 131.6(2)
C11 Ti2 C19 78.9(2)
C10 Ti2 C19 80.0(2)
C20 Ti2 C19 33.9(2)
C16 Ti2 C19 57.3(2)
O1 Ti2 C12 114.96(19)
C11 Ti2 C12 34.0(2)
C10 Ti2 C12 57.2(2)
C20 Ti2 C12 118.8(2)
C16 Ti2 C12 150.6(2)
C19 Ti2 C12 110.1(2)
O1 Ti2 C18 99.6(2)
C11 Ti2 C18 95.9(2)
C10 Ti2 C18 77.4(2)
C20 Ti2 C18 56.9(2)
C16 Ti2 C18 57.2(2)
C19 Ti2 C18 34.4(2)
C12 Ti2 C18 129.6(2)
O1 Ti2 C17 75.52(19)
C11 Ti2 C17 129.7(2)
C10 Ti2 C17 108.0(2)
C20 Ti2 C17 57.1(2)
C16 Ti2 C17 34.3(2)
C19 Ti2 C17 56.7(2)
C12 Ti2 C17 163.5(2)
C18 Ti2 C17 33.9(2)
O1 Ti2 C9 80.18(17)
C11 Ti2 C9 57.26(19)
C10 Ti2 C9 34.09(18)
C20 Ti2 C9 145.5(2)
C16 Ti2 C9 150.3(2)
C19 Ti2 C9 112.0(2)
C12 Ti2 C9 56.86(19)
C18 Ti2 C9 97.6(2)
C17 Ti2 C9 115.9(2)
O1 Ti2 C13 82.06(17)
C11 Ti2 C13 57.7(2)
C10 Ti2 C13 57.79(19)
C20 Ti2 C13 153.4(2)
C16 Ti2 C13 167.8(2)
C19 Ti2 C13 134.9(2)
C12 Ti2 C13 34.61(19)
C18 Ti2 C13 131.91(19)
C17 Ti2 C13 146.8(2)
C9 Ti2 C13 34.77(18)
O1 Ti2 Br3 94.76(12)
C11 Ti2 Br3 102.01(17)
C10 Ti2 Br3 134.97(16)
C20 Ti2 Br3 80.23(16)
C16 Ti2 Br3 81.86(15)
C19 Ti2 Br3 110.78(16)
C12 Ti2 Br3 78.64(15)
C18 Ti2 Br3 135.72(15)
C17 Ti2 Br3 114.34(16)
C9 Ti2 Br3 126.11(14)
C13 Ti2 Br3 91.35(13)
C14 Si1 C13 115.2(3)
C14 Si1 C1 113.5(3)
C13 Si1 C1 98.7(2)
C14 Si1 C15 108.3(3)
C13 Si1 C15 109.0(3)
C1 Si1 C15 112.0(3)
Ti1 O1 Ti2 165.7(2)
C5 C1 C2 106.4(5)
C5 C1 Si1 123.1(4)
C2 C1 Si1 130.5(4)
C5 C1 Ti1 71.9(3)
C2 C1 Ti1 74.0(3)
Si1 C1 Ti1 117.9(2)
C3 C2 C1 109.3(5)
C3 C2 Ti1 74.1(3)
C1 C2 Ti1 70.8(3)
C3 C2 H2A 125.2
C1 C2 H2A 125.2
Ti1 C2 H2A 125.2
C2 C3 C4 107.7(5)
C2 C3 Ti1 72.0(3)
C4 C3 Ti1 70.9(3)
C2 C3 H3A 126.1
C4 C3 H3A 126.1
Ti1 C3 H3A 126.1
C3 C4 C5 108.5(5)
C3 C4 Ti1 74.8(3)
C5 C4 Ti1 71.4(3)
C3 C4 H4A 125.6
C5 C4 H4A 125.6
Ti1 C4 H4A 125.6
C4 C5 C1 108.0(5)
C4 C5 C6 124.1(5)
C1 C5 C6 127.8(4)
C4 C5 Ti1 73.4(3)
C1 C5 Ti1 72.6(3)
C6 C5 Ti1 121.2(3)
C8 C6 C7 111.5(4)
C8 C6 C9 112.5(4)
C7 C6 C9 106.4(4)
C8 C6 C5 112.8(4)
C7 C6 C5 105.3(4)
C9 C6 C5 107.8(4)
C6 C7 H7A 109.5
C6 C7 H7B 109.5
H7A C7 H7B 109.5
C6 C7 H7C 109.5
H7A C7 H7C 109.5
H7B C7 H7C 109.5
C6 C8 H8A 109.5
C6 C8 H8B 109.5
H8A C8 H8B 109.5
C6 C8 H8C 109.5
H8A C8 H8C 109.5
H8B C8 H8C 109.5
C10 C9 C13 108.7(5)
C10 C9 C6 124.1(5)
C13 C9 C6 127.0(5)
C10 C9 Ti2 70.9(3)
C13 C9 Ti2 73.1(3)
C6 C9 Ti2 125.3(3)
C9 C10 C11 107.9(5)
C9 C10 Ti2 75.0(3)
C11 C10 Ti2 71.7(3)
C9 C10 H10A 125.8
C11 C10 H10A 125.8
Ti2 C10 H10A 125.8
C12 C11 C10 108.4(5)
C12 C11 Ti2 74.8(3)
C10 C11 Ti2 73.2(3)
C12 C11 H11A 125.5
C10 C11 H11A 125.5
Ti2 C11 H11A 125.5
C11 C12 C13 109.7(5)
C11 C12 Ti2 71.2(4)
C13 C12 Ti2 74.2(3)
C11 C12 H12A 125.0
C13 C12 H12A 125.0
Ti2 C12 H12A 125.0
C12 C13 C9 105.2(5)
C12 C13 Si1 130.7(4)
C9 C13 Si1 123.9(4)
C12 C13 Ti2 71.2(3)
C9 C13 Ti2 72.2(3)
Si1 C13 Ti2 125.5(3)
Si1 C14 H14A 109.5
Si1 C14 H14B 109.5
H14A C14 H14B 109.5
Si1 C14 H14C 109.5
H14A C14 H14C 109.5
H14B C14 H14C 109.5
Si1 C15 H15A 109.5
Si1 C15 H15B 109.5
H15A C15 H15B 109.5
Si1 C15 H15C 109.5
H15A C15 H15C 109.5
H15B C15 H15C 109.5
C17 C16 C20 106.6(5)
C17 C16 Ti2 74.0(3)
C20 C16 Ti2 71.7(3)
C17 C16 H16A 126.4
C20 C16 H16A 126.4
Ti2 C16 H16A 126.4
C18 C17 C16 108.5(6)
C18 C17 Ti2 72.5(3)
C16 C17 Ti2 71.7(3)
C18 C17 H17A 125.6
C16 C17 H17A 125.6
Ti2 C17 H17A 125.6
C17 C18 C19 107.9(5)
C17 C18 Ti2 73.6(3)
C19 C18 Ti2 72.3(3)
C17 C18 H18A 125.8
C19 C18 H18A 125.8
Ti2 C18 H18A 125.8
C20 C19 C18 108.4(5)
C20 C19 Ti2 72.2(3)
C18 C19 Ti2 73.3(3)
C20 C19 H19A 125.6
C18 C19 H19A 125.6
Ti2 C19 H19A 125.6
C19 C20 C16 108.6(5)
C19 C20 Ti2 73.9(3)
C16 C20 Ti2 73.1(3)
C19 C20 H20A 125.5
C16 C20 H20A 125.5
Ti2 C20 H20A 125.5

loop_
_geom_bond_atom_site_label_1
_geom_bond_atom_site_label_2
_geom_bond_distance
Ti1 O1 1.719(4)
Ti1 C5 2.333(5)
Ti1 C1 2.342(5)
Ti1 C4 2.359(6)
Ti1 C2 2.383(6)
Ti1 C3 2.409(6)
Ti1 Br2 2.4386(11)
Ti1 Br1 2.4433(12)
Ti2 O1 1.942(4)
Ti2 C11 2.339(6)
Ti2 C10 2.359(6)
Ti2 C20 2.359(6)
Ti2 C16 2.377(6)
Ti2 C19 2.380(6)
Ti2 C12 2.385(6)
Ti2 C18 2.394(6)
Ti2 C17 2.407(6)
Ti2 C9 2.412(5)
Ti2 C13 2.424(5)
Ti2 Br3 2.5127(12)
Si1 C14 1.827(6)
Si1 C13 1.837(6)
Si1 C1 1.853(5)
Si1 C15 1.856(6)
C1 C5 1.425(7)
C1 C2 1.428(7)
C2 C3 1.399(8)
C2 H2A 0.9800
C3 C4 1.408(8)
C3 H3A 0.9800
C4 C5 1.418(7)
C4 H4A 0.9800
C5 C6 1.591(7)
C6 C8 1.485(8)
C6 C7 1.556(7)
C6 C9 1.574(7)
C7 H7A 0.9600
C7 H7B 0.9600
C7 H7C 0.9600
C8 H8A 0.9600
C8 H8B 0.9600
C8 H8C 0.9600
C9 C10 1.399(8)
C9 C13 1.445(7)
C10 C11 1.417(9)
C10 H10A 0.9800
C11 C12 1.381(9)
C11 H11A 0.9800
C12 C13 1.431(8)
C12 H12A 0.9800
C14 H14A 0.9600
C14 H14B 0.9600
C14 H14C 0.9600
C15 H15A 0.9600
C15 H15B 0.9600
C15 H15C 0.9600
C16 C17 1.412(9)
C16 C20 1.431(8)
C16 H16A 0.9800
C17 C18 1.400(8)
C17 H17A 0.9800
C18 C19 1.413(9)
C18 H18A 0.9800
C19 C20 1.380(9)
C19 H19A 0.9800
C20 H20A 0.9800

loop_
_geom_torsion_atom_site_label_1
_geom_torsion_atom_site_label_2
_geom_torsion_atom_site_label_3
_geom_torsion_atom_site_label_4
_geom_torsion
C5 Ti1 O1 Ti2 -17.8(10)
C1 Ti1 O1 Ti2 17.4(10)
C4 Ti1 O1 Ti2 -37.7(11)
C2 Ti1 O1 Ti2 29.4(11)
C3 Ti1 O1 Ti2 -10.5(12)
Br2 Ti1 O1 Ti2 126.4(10)
Br1 Ti1 O1 Ti2 -128.2(10)
C11 Ti2 O1 Ti1 3.5(11)
C10 Ti2 O1 Ti1 32.5(10)
C20 Ti2 O1 Ti1 169.1(9)
C16 Ti2 O1 Ti1 168.9(10)
C19 Ti2 O1 Ti1 127.2(10)
C12 Ti2 O1 Ti1 -29.7(11)
C18 Ti2 O1 Ti1 112.6(10)
C17 Ti2 O1 Ti1 136.7(10)
C9 Ti2 O1 Ti1 16.4(10)
C13 Ti2 O1 Ti1 -18.7(10)
Br3 Ti2 O1 Ti1 -109.4(10)
C14 Si1 C1 C5 143.8(4)
C13 Si1 C1 C5 21.4(5)
C15 Si1 C1 C5 -93.3(5)
C14 Si1 C1 C2 -34.3(6)
C13 Si1 C1 C2 -156.7(5)
C15 Si1 C1 C2 88.6(6)
C14 Si1 C1 Ti1 58.1(4)
C13 Si1 C1 Ti1 -64.3(3)
C15 Si1 C1 Ti1 -179.0(3)
O1 Ti1 C1 C5 -83.4(3)
C4 Ti1 C1 C5 37.5(3)
C2 Ti1 C1 C5 113.7(4)
C3 Ti1 C1 C5 78.1(3)
Br2 Ti1 C1 C5 170.8(3)
Br1 Ti1 C1 C5 27.0(4)
O1 Ti1 C1 C2 162.9(3)
C5 Ti1 C1 C2 -113.7(4)
C4 Ti1 C1 C2 -76.2(4)
C3 Ti1 C1 C2 -35.7(3)
Br2 Ti1 C1 C2 57.0(3)
Br1 Ti1 C1 C2 -86.7(4)
O1 Ti1 C1 Si1 35.1(3)
C5 Ti1 C1 Si1 118.5(4)
C4 Ti1 C1 Si1 156.0(4)
C2 Ti1 C1 Si1 -127.8(5)
C3 Ti1 C1 Si1 -163.4(4)
Br2 Ti1 C1 Si1 -70.8(3)
Br1 Ti1 C1 Si1 145.53(17)
C5 C1 C2 C3 -0.6(6)
Si1 C1 C2 C3 177.8(4)
Ti1 C1 C2 C3 64.5(4)
C5 C1 C2 Ti1 -65.1(4)
Si1 C1 C2 Ti1 113.2(5)
O1 Ti1 C2 C3 -138.6(3)
C5 Ti1 C2 C3 -78.8(4)
C1 Ti1 C2 C3 -117.6(5)
C4 Ti1 C2 C3 -36.8(3)
Br2 Ti1 C2 C3 115.4(3)
Br1 Ti1 C2 C3 12.2(4)
O1 Ti1 C2 C1 -21.0(4)
C5 Ti1 C2 C1 38.8(3)
C4 Ti1 C2 C1 80.8(3)
C3 Ti1 C2 C1 117.6(5)
Br2 Ti1 C2 C1 -126.9(3)
Br1 Ti1 C2 C1 129.8(3)
C1 C2 C3 C4 -0.2(6)
Ti1 C2 C3 C4 62.3(4)
C1 C2 C3 Ti1 -62.5(4)
O1 Ti1 C3 C2 70.5(5)
C5 Ti1 C3 C2 79.1(4)
C1 Ti1 C3 C2 37.0(3)
C4 Ti1 C3 C2 116.9(5)
Br2 Ti1 C3 C2 -67.0(3)
Br1 Ti1 C3 C2 -170.6(3)
O1 Ti1 C3 C4 -46.3(5)
C5 Ti1 C3 C4 -37.7(3)
C1 Ti1 C3 C4 -79.9(4)
C2 Ti1 C3 C4 -116.9(5)
Br2 Ti1 C3 C4 176.1(3)
Br1 Ti1 C3 C4 72.6(3)
C2 C3 C4 C5 0.9(6)
Ti1 C3 C4 C5 63.9(4)
C2 C3 C4 Ti1 -63.0(4)
O1 Ti1 C4 C3 152.2(3)
C5 Ti1 C4 C3 116.0(5)
C1 Ti1 C4 C3 78.1(4)
C2 Ti1 C4 C3 36.4(3)
Br2 Ti1 C4 C3 -5.5(4)
Br1 Ti1 C4 C3 -108.0(3)
O1 Ti1 C4 C5 36.2(4)
C1 Ti1 C4 C5 -37.9(3)
C2 Ti1 C4 C5 -79.6(4)
C3 Ti1 C4 C5 -116.0(5)
Br2 Ti1 C4 C5 -121.5(3)
Br1 Ti1 C4 C5 136.0(3)
C3 C4 C5 C1 -1.3(6)
Ti1 C4 C5 C1 64.9(4)
C3 C4 C5 C6 177.0(5)
Ti1 C4 C5 C6 -116.9(5)
C3 C4 C5 Ti1 -66.1(4)
C2 C1 C5 C4 1.1(6)
Si1 C1 C5 C4 -177.4(4)
Ti1 C1 C5 C4 -65.4(4)
C2 C1 C5 C6 -177.1(5)
Si1 C1 C5 C6 4.5(7)
Ti1 C1 C5 C6 116.4(5)
C2 C1 C5 Ti1 66.5(4)
Si1 C1 C5 Ti1 -112.0(4)
O1 Ti1 C5 C4 -148.2(3)
C1 Ti1 C5 C4 115.6(5)
C2 Ti1 C5 C4 77.1(4)
C3 Ti1 C5 C4 36.8(3)
Br2 Ti1 C5 C4 101.0(4)
Br1 Ti1 C5 C4 -47.7(3)
O1 Ti1 C5 C1 96.3(3)
C4 Ti1 C5 C1 -115.6(5)
C2 Ti1 C5 C1 -38.5(3)
C3 Ti1 C5 C1 -78.8(3)
Br2 Ti1 C5 C1 -14.6(4)
Br1 Ti1 C5 C1 -163.3(3)
O1 Ti1 C5 C6 -27.9(4)
C1 Ti1 C5 C6 -124.2(5)
C4 Ti1 C5 C6 120.3(5)
C2 Ti1 C5 C6 -162.6(5)
C3 Ti1 C5 C6 157.0(5)
Br2 Ti1 C5 C6 -138.8(3)
Br1 Ti1 C5 C6 72.5(4)
C4 C5 C6 C8 26.6(7)
C1 C5 C6 C8 -155.5(5)
Ti1 C5 C6 C8 -63.9(5)
C4 C5 C6 C7 -95.3(6)
C1 C5 C6 C7 82.6(6)
Ti1 C5 C6 C7 174.3(4)
C4 C5 C6 C9 151.5(5)
C1 C5 C6 C9 -30.6(7)
Ti1 C5 C6 C9 61.0(5)
C8 C6 C9 C10 -31.3(7)
C7 C6 C9 C10 91.1(6)
C5 C6 C9 C10 -156.3(5)
C8 C6 C9 C13 153.4(5)
C7 C6 C9 C13 -84.2(6)
C5 C6 C9 C13 28.4(6)
C8 C6 C9 Ti2 58.5(5)
C7 C6 C9 Ti2 -179.1(4)
C5 C6 C9 Ti2 -66.6(5)
O1 Ti2 C9 C10 152.4(4)
C11 Ti2 C9 C10 -38.2(4)
C20 Ti2 C9 C10 14.8(5)
C16 Ti2 C9 C10 83.6(5)
C19 Ti2 C9 C10 21.3(4)
C12 Ti2 C9 C10 -79.0(4)
C18 Ti2 C9 C10 53.9(4)
C17 Ti2 C9 C10 83.9(4)
C13 Ti2 C9 C10 -117.4(5)
Br3 Ti2 C9 C10 -118.9(3)
O1 Ti2 C9 C13 -90.2(3)
C11 Ti2 C9 C13 79.2(4)
C10 Ti2 C9 C13 117.4(5)
C20 Ti2 C9 C13 132.3(4)
C16 Ti2 C9 C13 -159.0(4)
C19 Ti2 C9 C13 138.8(3)
C12 Ti2 C9 C13 38.4(3)
C18 Ti2 C9 C13 171.3(3)
C17 Ti2 C9 C13 -158.7(3)
Br3 Ti2 C9 C13 -1.5(4)
O1 Ti2 C9 C6 33.5(4)
C11 Ti2 C9 C6 -157.1(5)
C10 Ti2 C9 C6 -118.8(6)
C20 Ti2 C9 C6 -104.0(5)
C16 Ti2 C9 C6 -35.2(6)
C19 Ti2 C9 C6 -97.5(4)
C12 Ti2 C9 C6 162.2(5)
C18 Ti2 C9 C6 -65.0(4)
C17 Ti2 C9 C6 -35.0(5)
C13 Ti2 C9 C6 123.7(5)
Br3 Ti2 C9 C6 122.3(4)
C13 C9 C10 C11 0.9(6)
C6 C9 C10 C11 -175.1(5)
Ti2 C9 C10 C11 64.6(4)
C13 C9 C10 Ti2 -63.7(4)
C6 C9 C10 Ti2 120.3(5)
O1 Ti2 C10 C9 -29.2(4)
C11 Ti2 C10 C9 115.1(5)
C20 Ti2 C10 C9 -171.0(3)
C16 Ti2 C10 C9 -137.2(4)
C19 Ti2 C10 C9 -160.0(4)
C12 Ti2 C10 C9 78.0(4)
C18 Ti2 C10 C9 -124.9(4)
C17 Ti2 C10 C9 -110.0(4)
C13 Ti2 C10 C9 36.7(3)
Br3 Ti2 C10 C9 90.6(4)
O1 Ti2 C10 C11 -144.3(3)
C20 Ti2 C10 C11 73.9(4)
C16 Ti2 C10 C11 107.7(4)
C19 Ti2 C10 C11 84.9(4)
C12 Ti2 C10 C11 -37.0(3)
C18 Ti2 C10 C11 120.0(4)
C17 Ti2 C10 C11 134.9(4)
C9 Ti2 C10 C11 -115.1(5)
C13 Ti2 C10 C11 -78.4(4)
Br3 Ti2 C10 C11 -24.5(4)
C9 C10 C11 C12 0.3(7)
Ti2 C10 C11 C12 67.1(4)
C9 C10 C11 Ti2 -66.8(4)
O1 Ti2 C11 C12 -62.7(5)
C10 Ti2 C11 C12 -115.1(5)
C20 Ti2 C11 C12 129.3(4)
C16 Ti2 C11 C12 137.6(4)
C19 Ti2 C11 C12 156.6(4)
C18 Ti2 C11 C12 -173.3(4)
C17 Ti2 C11 C12 -176.1(3)
C9 Ti2 C11 C12 -77.9(4)
C13 Ti2 C11 C12 -36.4(3)
Br3 Ti2 C11 C12 47.5(4)
O1 Ti2 C11 C10 52.3(5)
C20 Ti2 C11 C10 -115.6(4)
C16 Ti2 C11 C10 -107.3(4)
C19 Ti2 C11 C10 -88.3(4)
C12 Ti2 C11 C10 115.1(5)
C18 Ti2 C11 C10 -58.2(4)
C17 Ti2 C11 C10 -61.1(4)
C9 Ti2 C11 C10 37.1(3)
C13 Ti2 C11 C10 78.6(4)
Br3 Ti2 C11 C10 162.5(3)
C10 C11 C12 C13 -1.4(7)
Ti2 C11 C12 C13 64.6(4)
C10 C11 C12 Ti2 -66.1(4)
O1 Ti2 C12 C11 137.3(3)
C10 Ti2 C12 C11 38.3(3)
C20 Ti2 C12 C11 -60.6(4)
C16 Ti2 C12 C11 -83.2(5)
C19 Ti2 C12 C11 -24.5(4)
C18 Ti2 C12 C11 8.7(5)
C17 Ti2 C12 C11 10.5(9)
C9 Ti2 C12 C11 79.2(4)
C13 Ti2 C12 C11 117.8(5)
Br3 Ti2 C12 C11 -132.7(4)
O1 Ti2 C12 C13 19.5(4)
C11 Ti2 C12 C13 -117.8(5)
C10 Ti2 C12 C13 -79.5(3)
C20 Ti2 C12 C13 -178.5(3)
C16 Ti2 C12 C13 158.9(4)
C19 Ti2 C12 C13 -142.4(3)
C18 Ti2 C12 C13 -109.1(4)
C17 Ti2 C12 C13 -107.3(8)
C9 Ti2 C12 C13 -38.6(3)
Br3 Ti2 C12 C13 109.5(3)
C11 C12 C13 C9 1.9(6)
Ti2 C12 C13 C9 64.7(3)
C11 C12 C13 Si1 176.2(4)
Ti2 C12 C13 Si1 -121.1(5)
C11 C12 C13 Ti2 -62.8(4)
C10 C9 C13 C12 -1.7(6)
C6 C9 C13 C12 174.1(5)
Ti2 C9 C13 C12 -64.1(4)
C10 C9 C13 Si1 -176.5(4)
C6 C9 C13 Si1 -0.6(7)
Ti2 C9 C13 Si1 121.2(4)
C10 C9 C13 Ti2 62.3(4)
C6 C9 C13 Ti2 -121.8(5)
C14 Si1 C13 C12 42.3(6)
C1 Si1 C13 C12 163.4(5)
C15 Si1 C13 C12 -79.7(6)
C14 Si1 C13 C9 -144.4(5)
C1 Si1 C13 C9 -23.3(5)
C15 Si1 C13 C9 93.6(5)
C14 Si1 C13 Ti2 -53.0(4)
C1 Si1 C13 Ti2 68.2(3)
C15 Si1 C13 Ti2 -174.9(3)
O1 Ti2 C13 C12 -162.2(4)
C11 Ti2 C13 C12 35.8(3)
C10 Ti2 C13 C12 77.5(4)
C20 Ti2 C13 C12 3.0(6)
C16 Ti2 C13 C12 -123.6(9)
C19 Ti2 C13 C12 54.0(5)
C18 Ti2 C13 C12 101.9(4)
C17 Ti2 C13 C12 150.2(4)
C9 Ti2 C13 C12 113.6(5)
Br3 Ti2 C13 C12 -67.6(3)
O1 Ti2 C13 C9 84.2(3)
C11 Ti2 C13 C9 -77.8(3)
C10 Ti2 C13 C9 -36.0(3)
C20 Ti2 C13 C9 -110.6(5)
C16 Ti2 C13 C9 122.9(9)
C19 Ti2 C13 C9 -59.5(4)
C12 Ti2 C13 C9 -113.6(5)
C18 Ti2 C13 C9 -11.6(4)
C17 Ti2 C13 C9 36.7(5)
Br3 Ti2 C13 C9 178.8(3)
O1 Ti2 C13 Si1 -35.1(3)
C11 Ti2 C13 Si1 162.9(4)
C10 Ti2 C13 Si1 -155.3(4)
C20 Ti2 C13 Si1 130.1(4)
C16 Ti2 C13 Si1 3.5(11)
C19 Ti2 C13 Si1 -178.9(3)
C12 Ti2 C13 Si1 127.1(5)
C18 Ti2 C13 Si1 -131.0(3)
C17 Ti2 C13 Si1 -82.7(5)
C9 Ti2 C13 Si1 -119.3(5)
Br3 Ti2 C13 Si1 59.5(3)
O1 Ti2 C16 C17 -66.3(4)
C11 Ti2 C16 C17 99.7(4)
C10 Ti2 C16 C17 50.6(5)
C20 Ti2 C16 C17 114.0(5)
C19 Ti2 C16 C17 77.4(4)
C12 Ti2 C16 C17 149.8(4)
C18 Ti2 C16 C17 36.2(3)
C9 Ti2 C16 C17 0.4(6)
C13 Ti2 C16 C17 -104.6(10)
Br3 Ti2 C16 C17 -161.4(3)
O1 Ti2 C16 C20 179.6(4)
C11 Ti2 C16 C20 -14.3(5)
C10 Ti2 C16 C20 -63.5(5)
C19 Ti2 C16 C20 -36.6(4)
C12 Ti2 C16 C20 35.7(6)
C18 Ti2 C16 C20 -77.8(4)
C17 Ti2 C16 C20 -114.0(5)
C9 Ti2 C16 C20 -113.6(5)
C13 Ti2 C16 C20 141.4(9)
Br3 Ti2 C16 C20 84.6(3)
C20 C16 C17 C18 1.2(6)
Ti2 C16 C17 C18 -63.6(4)
C20 C16 C17 Ti2 64.8(4)
O1 Ti2 C17 C18 -133.9(4)
C11 Ti2 C17 C18 5.1(5)
C10 Ti2 C17 C18 -26.8(4)
C20 Ti2 C17 C18 78.3(4)
C16 Ti2 C17 C18 117.1(5)
C19 Ti2 C17 C18 37.6(4)
C12 Ti2 C17 C18 -2.5(9)
C9 Ti2 C17 C18 -62.7(4)
C13 Ti2 C17 C18 -84.9(5)
Br3 Ti2 C17 C18 137.4(3)
O1 Ti2 C17 C16 109.0(4)
C11 Ti2 C17 C16 -112.0(4)
C10 Ti2 C17 C16 -143.9(3)
C20 Ti2 C17 C16 -38.8(3)
C19 Ti2 C17 C16 -79.4(4)
C12 Ti2 C17 C16 -119.6(7)
C18 Ti2 C17 C16 -117.1(5)
C9 Ti2 C17 C16 -179.8(3)
C13 Ti2 C17 C16 158.0(4)
Br3 Ti2 C17 C16 20.3(4)
C16 C17 C18 C19 -1.5(7)
Ti2 C17 C18 C19 -64.6(4)
C16 C17 C18 Ti2 63.1(4)
O1 Ti2 C18 C17 45.0(4)
C11 Ti2 C18 C17 -176.0(4)
C10 Ti2 C18 C17 153.9(4)
C20 Ti2 C18 C17 -78.9(4)
C16 Ti2 C18 C17 -36.7(4)
C19 Ti2 C18 C17 -115.5(5)
C12 Ti2 C18 C17 179.1(3)
C9 Ti2 C18 C17 126.3(4)
C13 Ti2 C18 C17 132.9(4)
Br3 Ti2 C18 C17 -62.1(4)
O1 Ti2 C18 C19 160.5(3)
C11 Ti2 C18 C19 -60.6(4)
C10 Ti2 C18 C19 -90.6(4)
C20 Ti2 C18 C19 36.6(3)
C16 Ti2 C18 C19 78.8(4)
C12 Ti2 C18 C19 -65.4(4)
C17 Ti2 C18 C19 115.5(5)
C9 Ti2 C18 C19 -118.2(4)
C13 Ti2 C18 C19 -111.6(4)
Br3 Ti2 C18 C19 53.4(4)
C17 C18 C19 C20 1.3(7)
Ti2 C18 C19 C20 -64.2(4)
C17 C18 C19 Ti2 65.5(4)
O1 Ti2 C19 C20 90.2(4)
C11 Ti2 C19 C20 -125.7(4)
C10 Ti2 C19 C20 -161.4(4)
C16 Ti2 C19 C20 38.0(4)
C12 Ti2 C19 C20 -112.0(4)
C18 Ti2 C19 C20 116.3(5)
C17 Ti2 C19 C20 79.2(4)
C9 Ti2 C19 C20 -173.4(4)
C13 Ti2 C19 C20 -141.4(4)
Br3 Ti2 C19 C20 -26.9(4)
O1 Ti2 C19 C18 -26.1(4)
C11 Ti2 C19 C18 118.0(4)
C10 Ti2 C19 C18 82.3(4)
C20 Ti2 C19 C18 -116.3(5)
C16 Ti2 C19 C18 -78.2(4)
C12 Ti2 C19 C18 131.7(3)
C17 Ti2 C19 C18 -37.0(3)
C9 Ti2 C19 C18 70.4(4)
C13 Ti2 C19 C18 102.4(4)
Br3 Ti2 C19 C18 -143.2(3)
C18 C19 C20 C16 -0.6(7)
Ti2 C19 C20 C16 -65.4(4)
C18 C19 C20 Ti2 64.9(4)
C17 C16 C20 C19 -0.4(7)
Ti2 C16 C20 C19 66.0(4)
C17 C16 C20 Ti2 -66.3(4)
O1 Ti2 C20 C19 -116.2(4)
C11 Ti2 C20 C19 53.8(4)
C10 Ti2 C20 C19 19.8(4)
C16 Ti2 C20 C19 -115.7(5)
C12 Ti2 C20 C19 83.4(4)
C18 Ti2 C20 C19 -37.2(4)
C17 Ti2 C20 C19 -77.9(4)
C9 Ti2 C20 C19 10.9(6)
C13 Ti2 C20 C19 81.4(6)
Br3 Ti2 C20 C19 154.6(4)
O1 Ti2 C20 C16 -0.4(4)
C11 Ti2 C20 C16 169.6(4)
C10 Ti2 C20 C16 135.5(4)
C19 Ti2 C20 C16 115.7(5)
C12 Ti2 C20 C16 -160.9(3)
C18 Ti2 C20 C16 78.5(4)
C17 Ti2 C20 C16 37.8(3)
C9 Ti2 C20 C16 126.6(4)
C13 Ti2 C20 C16 -162.8(4)
Br3 Ti2 C20 C16 -89.7(3)
